data_1556149
loop_
_publ_author_name
'R\'emond, Emmanuelle'
'Bayardon, J\'er\^ome'
'Takizawa, Shinobu'
'Rousselin, Yoann'
'Sasai, Hiroaki'
'Jug\'e, Sylvain'

_publ_section_title
;
 o-(Hydroxyalkyl)phenyl P-chirogenic phosphines as functional chiral Lewis
 bases.
;
_journal_issue 8
_journal_name_full 'Organic letters'
_journal_page_first 1870
_journal_page_last 1873
_journal_paper_doi 10.1021/ol400515e
_journal_volume 15
_journal_year 2013
_chemical_absolute_configuration ad
_chemical_formula_moiety 'C27 H32 B Fe O P'
_chemical_formula_sum 'C27 H32 B Fe O P'
_chemical_formula_weight 470.15
_space_group_crystal_system orthorhombic
_space_group_IT_number 19
_space_group_name_Hall 'P 2ac 2ab'
_space_group_name_H-M_alt 'P 21 21 21'
_atom_sites_solution_hydrogens geom
_audit_creation_date 2013-02-05
_audit_creation_method
;
  Olex2 1.2
  (compiled 2012.12.05 svn.r2549, GUI svn.r4385)
;
_audit_update_record
;
2013-02-05 # Formatted by publCIF
;
_cell_angle_alpha 90
_cell_angle_beta 90
_cell_angle_gamma 90
_cell_formula_units_Z 4
_cell_length_a 8.9778(3)
_cell_length_b 9.0335(3)
_cell_length_c 29.5925(11)
_cell_measurement_reflns_used 2744
_cell_measurement_temperature 115(2)
_cell_measurement_theta_max 27.485
_cell_measurement_theta_min 0.998
_cell_volume 2399.98(14)
_computing_cell_refinement 'DENZO, (Otwinowski & Minor, 1997)'
_computing_data_collection 'Nonius (1998). COLLECT. Nonius BV, Delft, The Netherlands.'
_computing_data_reduction 'DENZO, (Otwinowski & Minor, 1997)'
_computing_molecular_graphics
;
O. V. Dolomanov, L. J. Bourhis, R. J. Gildea, J. A. K. Howard and H. Puschmann,
OLEX2: a complete structure solution, refinement and analysis program.
J. Appl. Cryst. (2009). 42, 339-341.
;
_computing_publication_material
;
O. V. Dolomanov, L. J. Bourhis, R. J. Gildea, J. A. K. Howard and H. Puschmann,
OLEX2: a complete structure solution, refinement and analysis program.
J. Appl. Cryst. (2009). 42, 339-341.
;
_computing_structure_refinement
;
SHELXL, G.M. Sheldrick, Acta Cryst.
(2008). A64, 112-122
;
_computing_structure_solution 'SIR92 (Altomare et al., 1993)'
_diffrn_ambient_temperature 115.0
_diffrn_detector 'CCD Plate'
_diffrn_detector_area_resol_mean 9
_diffrn_detector_type 'CCD area detector'
_diffrn_measured_fraction_theta_full 0.983
_diffrn_measured_fraction_theta_max 0.970
_diffrn_measurement_device '\k-geometry diffractometer'
_diffrn_measurement_device_type 'Nonius Kappa Apex II'
_diffrn_measurement_method 'CCD rotation images, thick slices'
_diffrn_radiation_collimation '0.6 mm'
_diffrn_radiation_monochromator graphite
_diffrn_radiation_probe x-ray
_diffrn_radiation_type 'Mo K\a~1~'
_diffrn_radiation_wavelength 0.71073
_diffrn_radiation_xray_symbol K-L~3~
_diffrn_reflns_av_unetI/netI 0.0370
_diffrn_reflns_Laue_measured_fraction_full 0.983
_diffrn_reflns_Laue_measured_fraction_max 0.970
_diffrn_reflns_limit_h_max 11
_diffrn_reflns_limit_h_min -11
_diffrn_reflns_limit_k_max 11
_diffrn_reflns_limit_k_min -11
_diffrn_reflns_limit_l_max 38
_diffrn_reflns_limit_l_min -38
_diffrn_reflns_number 5100
_diffrn_reflns_point_group_measured_fraction_full 0.949
_diffrn_reflns_point_group_measured_fraction_max 0.919
_diffrn_reflns_theta_full 25.242
_diffrn_reflns_theta_max 27.556
_diffrn_reflns_theta_min 2.357
_diffrn_source 'X-ray tube'
_diffrn_source_target Mo
_diffrn_source_type 'Siemens KFF Mo 2K-180'
_exptl_absorpt_coefficient_mu 0.712
_exptl_absorpt_correction_type none
_exptl_crystal_colour 'clear light orange'
_exptl_crystal_colour_lustre clear
_exptl_crystal_colour_modifier light
_exptl_crystal_colour_primary orange
_exptl_crystal_density_diffrn 1.301
_exptl_crystal_description prism
_exptl_crystal_F_000 992
_exptl_crystal_size_max 0.22
_exptl_crystal_size_mid 0.2
_exptl_crystal_size_min 0.12
_refine_diff_density_max 0.343
_refine_diff_density_min -0.344
_refine_diff_density_rms 0.071
_refine_ls_abs_structure_details
;
 Refined as an inversion twin.
;
_refine_ls_abs_structure_Flack 0.06(3)
_refine_ls_extinction_method none
_refine_ls_goodness_of_fit_ref 1.114
_refine_ls_hydrogen_treatment constr
_refine_ls_matrix_type full
_refine_ls_number_parameters 286
_refine_ls_number_reflns 5100
_refine_ls_number_restraints 0
_refine_ls_restrained_S_all 1.114
_refine_ls_R_factor_all 0.0523
_refine_ls_R_factor_gt 0.0464
_refine_ls_shift/su_max 0.000
_refine_ls_shift/su_mean 0.000
_refine_ls_structure_factor_coef Fsqd
_refine_ls_weighting_details
;
 w=1/[\s^2^(Fo^2^)+4.9782P]
 where P=(Fo^2^+2Fc^2^)/3
;
_refine_ls_weighting_scheme calc
_refine_ls_wR_factor_gt 0.0935
_refine_ls_wR_factor_ref 0.0987
_reflns_Friedel_coverage 0.660
_reflns_Friedel_fraction_full 0.902
_reflns_Friedel_fraction_max 0.851
_reflns_number_gt 4805
_reflns_number_total 5100
_reflns_threshold_expression 'I > 2\s(I)'
_cod_data_source_file ol400515e_si_002.cif
_cod_data_source_block 10er04
_cod_database_code 1556149
_olex2_refinement_description
;
1. Fixed Uiso
 At 1.2 times of:
  H11 of C11, H25 of C25, H9 of C9, H23 of C23, H10 of C10, H21 of C21, H27
  of C27, H13 of C13, H2 of C2, H3 of C3, H8 of C8, H20 of C20, H26 of C26, H5
  of C5, H6 of C6, H19 of C19, H22 of C22, H4 of C4, H24 of C24
 At 1.5 times of:
  {H17A,H17B,H17C} of C17, H of O, {H15A,H15B,H15C} of C15, {HA,HB,HC} of B,
  {H16A,H16B,H16C} of C16
2.a Ternary CH refined with riding coordinates:
 C13(H13)
2.b Aromatic/amide H refined with riding coordinates:
 C2(H2), C3(H3), C4(H4), C5(H5), C6(H6), C8(H8), C9(H9), C10(H10), C11(H11),
 C19(H19), C20(H20), C21(H21), C22(H22), C23(H23), C24(H24), C25(H25), C26(H26),
  C27(H27)
2.c Idealised Me refined as rotating group:
 C15(H15A,H15B,H15C), C16(H16A,H16B,H16C), C17(H17A,H17B,H17C), B(HA,HB,HC)
2.d Idealised tetrahedral OH refined as rotating group:
 O(H)
;
_shelx_estimated_absorpt_t_max 0.919
_shelx_estimated_absorpt_t_min 0.859
_shelx_space_group_comment
;
The symmetry employed for this shelxl refinement is uniquely defined
by the following loop, which should always be used as a source of
symmetry information in preference to the above space-group names.
They are only intended as comments.
;
_shelxl_version_number 2012-9

loop_
_space_group_symop_operation_xyz
'x, y, z'
'-x+1/2, -y, z+1/2'
'x+1/2, -y+1/2, -z'
'-x, y+1/2, -z+1/2'

loop_
_atom_site_label
_atom_site_type_symbol
_atom_site_fract_x
_atom_site_fract_y
_atom_site_fract_z
_atom_site_U_iso_or_equiv
_atom_site_adp_type
_atom_site_occupancy
_atom_site_site_symmetry_order
_atom_site_calc_flag
_atom_site_refinement_flags_posn
_atom_site_refinement_flags_adp
Fe Fe -0.17956(7) 0.68251(7) 0.07965(2) 0.01856(15) Uani 1 1 d . .
P P 0.06470(12) 0.41014(12) 0.11053(4) 0.0148(2) Uani 1 1 d . .
O O 0.2336(4) 0.0249(3) 0.14730(12) 0.0262(8) Uani 1 1 d . .
H H 0.1480 0.0265 0.1359 0.039 Uiso 1 1 calc R U
C1 C 0.1085(5) 0.5150(5) 0.16127(14) 0.0162(8) Uani 1 1 d . .
C2 C 0.2184(5) 0.6235(5) 0.16111(15) 0.0212(9) Uani 1 1 d . .
H2 H 0.2717 0.6446 0.1341 0.025 Uiso 1 1 calc R U
C3 C 0.2503(5) 0.7012(6) 0.20053(16) 0.0275(10) Uani 1 1 d . .
H3 H 0.3241 0.7766 0.2002 0.033 Uiso 1 1 calc R U
C4 C 0.1747(5) 0.6689(6) 0.24040(16) 0.0290(10) Uani 1 1 d . .
H4 H 0.1974 0.7216 0.2673 0.035 Uiso 1 1 calc R U
C5 C 0.0665(6) 0.5599(6) 0.24071(16) 0.0278(11) Uani 1 1 d . .
H5 H 0.0150 0.5374 0.2679 0.033 Uiso 1 1 calc R U
C6 C 0.0332(5) 0.4835(6) 0.20130(15) 0.0221(10) Uani 1 1 d . .
H6 H -0.0416 0.4091 0.2016 0.027 Uiso 1 1 calc R U
C7 C 0.2442(4) 0.3498(4) 0.08669(14) 0.0160(8) Uani 1 1 d . .
C8 C 0.2882(5) 0.4057(5) 0.04422(14) 0.0187(9) Uani 1 1 d . .
H8 H 0.2310 0.4811 0.0301 0.022 Uiso 1 1 calc R U
C9 C 0.4144(5) 0.3515(5) 0.02294(15) 0.0224(10) Uani 1 1 d . .
H9 H 0.4439 0.3900 -0.0056 0.027 Uiso 1 1 calc R U
C10 C 0.4973(5) 0.2410(6) 0.04329(16) 0.0261(10) Uani 1 1 d . .
H10 H 0.5837 0.2035 0.0287 0.031 Uiso 1 1 calc R U
C11 C 0.4547(5) 0.1849(6) 0.08487(15) 0.0259(10) Uani 1 1 d . .
H11 H 0.5112 0.1072 0.0981 0.031 Uiso 1 1 calc R U
C12 C 0.3302(5) 0.2399(5) 0.10800(14) 0.0178(8) Uani 1 1 d . .
C13 C 0.2856(5) 0.1739(5) 0.15359(14) 0.0190(8) Uani 1 1 d . .
H13 H 0.1990 0.2329 0.1649 0.023 Uiso 1 1 calc R U
C14 C 0.4048(5) 0.1739(5) 0.19184(14) 0.0192(9) Uani 1 1 d . .
C15 C 0.4726(5) 0.3280(5) 0.19579(15) 0.0253(10) Uani 1 1 d . .
H15A H 0.3931 0.4008 0.2006 0.038 Uiso 1 1 calc R U
H15B H 0.5263 0.3519 0.1679 0.038 Uiso 1 1 calc R U
H15C H 0.5418 0.3305 0.2214 0.038 Uiso 1 1 calc R U
C16 C 0.3223(6) 0.1376(5) 0.23615(15) 0.0264(10) Uani 1 1 d . .
H16A H 0.3928 0.1406 0.2614 0.040 Uiso 1 1 calc R U
H16B H 0.2785 0.0385 0.2341 0.040 Uiso 1 1 calc R U
H16C H 0.2433 0.2106 0.2412 0.040 Uiso 1 1 calc R U
C17 C 0.5284(5) 0.0595(5) 0.18465(16) 0.0240(10) Uani 1 1 d . .
H17A H 0.6010 0.0980 0.1629 0.036 Uiso 1 1 calc R U
H17B H 0.4852 -0.0325 0.1730 0.036 Uiso 1 1 calc R U
H17C H 0.5783 0.0396 0.2135 0.036 Uiso 1 1 calc R U
C18 C -0.0076(5) 0.5400(5) 0.07037(14) 0.0181(9) Uani 1 1 d . .
C19 C -0.1258(5) 0.5079(5) 0.03926(15) 0.0229(10) Uani 1 1 d . .
H19 H -0.1785 0.4170 0.0371 0.027 Uiso 1 1 calc R U
C20 C -0.1506(6) 0.6351(6) 0.01223(15) 0.0304(12) Uani 1 1 d . .
H20 H -0.2222 0.6437 -0.0113 0.036 Uiso 1 1 calc R U
C21 C -0.0499(6) 0.7477(6) 0.02624(16) 0.0302(12) Uani 1 1 d . .
H21 H -0.0428 0.8445 0.0138 0.036 Uiso 1 1 calc R U
C22 C 0.0385(5) 0.6896(6) 0.06228(15) 0.0239(9) Uani 1 1 d . .
H22 H 0.1146 0.7411 0.0781 0.029 Uiso 1 1 calc R U
C23 C -0.3873(5) 0.6479(6) 0.10644(18) 0.0295(11) Uani 1 1 d . .
H23 H -0.4539 0.5705 0.0985 0.035 Uiso 1 1 calc R U
C24 C -0.3793(5) 0.7897(6) 0.08555(18) 0.0304(11) Uani 1 1 d . .
H24 H -0.4394 0.8240 0.0613 0.037 Uiso 1 1 calc R U
C25 C -0.2647(6) 0.8706(5) 0.10774(18) 0.0293(11) Uani 1 1 d . .
H25 H -0.2344 0.9688 0.1008 0.035 Uiso 1 1 calc R U
C26 C -0.2038(5) 0.7794(6) 0.14196(16) 0.0292(11) Uani 1 1 d . .
H26 H -0.1258 0.8059 0.1621 0.035 Uiso 1 1 calc R U
C27 C -0.2794(5) 0.6422(6) 0.14093(16) 0.0277(11) Uani 1 1 d . .
H27 H -0.2606 0.5602 0.1602 0.033 Uiso 1 1 calc R U
B B -0.0740(6) 0.2486(6) 0.11894(18) 0.0228(11) Uani 1 1 d . .
HA H -0.1739 0.2884 0.1244 0.034 Uiso 1 1 calc R U
HB H -0.0429 0.1888 0.1449 0.034 Uiso 1 1 calc R U
HC H -0.0755 0.1867 0.0917 0.034 Uiso 1 1 calc R U

loop_
_atom_site_aniso_label
_atom_site_aniso_U_11
_atom_site_aniso_U_22
_atom_site_aniso_U_33
_atom_site_aniso_U_23
_atom_site_aniso_U_13
_atom_site_aniso_U_12
Fe 0.0168(3) 0.0215(3) 0.0174(3) 0.0010(3) 0.0013(3) 0.0047(3)
P 0.0152(5) 0.0155(5) 0.0138(5) 0.0012(4) -0.0004(4) -0.0008(4)
O 0.0255(17) 0.0179(16) 0.035(2) 0.0013(14) -0.0080(15) -0.0027(13)
C1 0.0155(19) 0.020(2) 0.0133(19) 0.0021(16) -0.0006(16) 0.0020(17)
C2 0.022(2) 0.020(2) 0.022(2) 0.0033(17) -0.0015(18) 0.0014(17)
C3 0.027(2) 0.020(2) 0.035(3) -0.006(2) -0.009(2) 0.000(2)
C4 0.026(2) 0.033(3) 0.029(2) -0.011(2) -0.007(2) 0.013(2)
C5 0.025(2) 0.040(3) 0.019(2) -0.006(2) 0.003(2) 0.005(2)
C6 0.017(2) 0.029(3) 0.020(2) 0.0013(19) 0.0018(17) -0.0001(19)
C7 0.0157(18) 0.016(2) 0.016(2) -0.0027(16) -0.0006(15) 0.0000(16)
C8 0.020(2) 0.019(2) 0.017(2) -0.0015(17) -0.0013(16) 0.0008(17)
C9 0.024(2) 0.026(2) 0.017(2) -0.0025(18) 0.0054(17) -0.0003(19)
C10 0.020(2) 0.035(3) 0.023(2) -0.005(2) 0.0045(18) 0.006(2)
C11 0.030(2) 0.026(2) 0.022(2) -0.001(2) -0.0023(19) 0.011(2)
C12 0.0184(19) 0.018(2) 0.0168(18) -0.0040(16) -0.0002(18) 0.0026(17)
C13 0.021(2) 0.016(2) 0.0202(19) 0.0001(18) 0.0004(16) 0.0044(18)
C14 0.022(2) 0.019(2) 0.0164(19) 0.0022(18) -0.0015(16) 0.0036(19)
C15 0.030(2) 0.023(2) 0.023(2) 0.000(2) -0.0067(18) 0.002(2)
C16 0.024(2) 0.034(3) 0.021(2) 0.0043(18) 0.002(2) 0.009(2)
C17 0.022(2) 0.029(3) 0.022(2) 0.0008(19) 0.0005(18) 0.0055(19)
C18 0.018(2) 0.019(2) 0.018(2) 0.0019(16) 0.0011(16) 0.0059(17)
C19 0.023(2) 0.028(3) 0.017(2) -0.0019(19) 0.0027(18) 0.0096(19)
C20 0.031(3) 0.046(3) 0.014(2) 0.0015(19) 0.0025(19) 0.020(2)
C21 0.033(3) 0.030(3) 0.027(2) 0.013(2) 0.011(2) 0.014(2)
C22 0.017(2) 0.028(2) 0.027(2) 0.009(2) 0.0065(17) 0.006(2)
C23 0.021(2) 0.031(3) 0.037(3) -0.006(2) 0.007(2) 0.0007(19)
C24 0.020(2) 0.038(3) 0.033(3) -0.009(2) 0.001(2) 0.014(2)
C25 0.028(2) 0.021(2) 0.038(3) -0.010(2) 0.008(2) 0.0038(19)
C26 0.025(3) 0.037(3) 0.026(2) -0.011(2) -0.0008(19) 0.005(2)
C27 0.025(2) 0.032(3) 0.026(2) 0.002(2) 0.0108(19) 0.0055(19)
B 0.021(2) 0.021(2) 0.027(3) 0.002(2) -0.001(2) -0.006(2)

loop_
_atom_type_symbol
_atom_type_description
_atom_type_scat_dispersion_real
_atom_type_scat_dispersion_imag
_atom_type_scat_source
C C 0.0033 0.0016 'International Tables Vol C Tables 4.2.6.8 and 6.1.1.4'
H H 0.0000 0.0000 'International Tables Vol C Tables 4.2.6.8 and 6.1.1.4'
O O 0.0106 0.0060 'International Tables Vol C Tables 4.2.6.8 and 6.1.1.4'
P P 0.1023 0.0942 'International Tables Vol C Tables 4.2.6.8 and 6.1.1.4'
Fe Fe 0.3463 0.8444 'International Tables Vol C Tables 4.2.6.8 and 6.1.1.4'
B B 0.0013 0.0007 'International Tables Vol C Tables 4.2.6.8 and 6.1.1.4'

loop_
_geom_angle_atom_site_label_1
_geom_angle_atom_site_label_2
_geom_angle_atom_site_label_3
_geom_angle
C18 Fe C19 41.32(18)
C18 Fe C20 68.92(18)
C18 Fe C21 69.26(18)
C18 Fe C23 130.37(19)
C18 Fe C24 168.3(2)
C18 Fe C25 150.3(2)
C18 Fe C26 118.23(18)
C18 Fe C27 109.80(18)
C19 Fe C20 40.51(19)
C19 Fe C21 68.6(2)
C19 Fe C23 108.9(2)
C19 Fe C24 128.6(2)
C19 Fe C25 166.6(2)
C19 Fe C26 151.9(2)
C19 Fe C27 118.9(2)
C21 Fe C20 40.5(2)
C21 Fe C23 149.2(2)
C21 Fe C26 129.1(2)
C21 Fe C27 168.2(2)
C22 Fe C18 41.40(19)
C22 Fe C19 69.3(2)
C22 Fe C20 68.8(2)
C22 Fe C21 41.08(18)
C22 Fe C23 169.2(2)
C22 Fe C24 148.7(2)
C22 Fe C25 116.1(2)
C22 Fe C26 108.5(2)
C22 Fe C27 130.62(19)
C23 Fe C20 117.3(2)
C23 Fe C26 67.7(2)
C23 Fe C27 40.1(2)
C24 Fe C20 107.0(2)
C24 Fe C21 115.3(2)
C24 Fe C23 40.7(2)
C24 Fe C26 68.2(2)
C24 Fe C27 68.1(2)
C25 Fe C20 128.0(2)
C25 Fe C21 106.7(2)
C25 Fe C23 68.2(2)
C25 Fe C24 40.7(2)
C25 Fe C26 40.4(2)
C25 Fe C27 68.0(2)
C26 Fe C20 166.7(2)
C26 Fe C27 40.2(2)
C27 Fe C20 150.9(2)
C1 P C7 106.35(19)
C1 P B 115.2(2)
C7 P B 112.9(2)
C18 P C1 106.5(2)
C18 P C7 104.88(19)
C18 P B 110.2(2)
C13 O H 109.5
C2 C1 P 121.2(3)
C2 C1 C6 119.4(4)
C6 C1 P 119.4(3)
C1 C2 H2 120.0
C3 C2 C1 119.9(4)
C3 C2 H2 120.0
C2 C3 H3 119.8
C2 C3 C4 120.3(5)
C4 C3 H3 119.8
C3 C4 H4 120.1
C5 C4 C3 119.8(4)
C5 C4 H4 120.1
C4 C5 H5 120.0
C4 C5 C6 120.0(5)
C6 C5 H5 120.0
C1 C6 H6 119.7
C5 C6 C1 120.6(4)
C5 C6 H6 119.7
C8 C7 P 118.7(3)
C12 C7 P 121.2(3)
C12 C7 C8 119.9(4)
C7 C8 H8 119.8
C9 C8 C7 120.5(4)
C9 C8 H8 119.8
C8 C9 H9 120.1
C10 C9 C8 119.8(4)
C10 C9 H9 120.1
C9 C10 H10 119.9
C9 C10 C11 120.2(4)
C11 C10 H10 119.9
C10 C11 H11 119.2
C10 C11 C12 121.6(4)
C12 C11 H11 119.2
C7 C12 C13 121.8(4)
C11 C12 C7 118.0(4)
C11 C12 C13 120.1(4)
O C13 C12 109.7(3)
O C13 H13 106.9
O C13 C14 108.5(3)
C12 C13 H13 106.9
C12 C13 C14 117.5(4)
C14 C13 H13 106.9
C15 C14 C13 109.3(4)
C15 C14 C16 108.7(4)
C15 C14 C17 109.7(4)
C16 C14 C13 106.8(4)
C17 C14 C13 113.4(4)
C17 C14 C16 108.8(4)
C14 C15 H15A 109.5
C14 C15 H15B 109.5
C14 C15 H15C 109.5
H15A C15 H15B 109.5
H15A C15 H15C 109.5
H15B C15 H15C 109.5
C14 C16 H16A 109.5
C14 C16 H16B 109.5
C14 C16 H16C 109.5
H16A C16 H16B 109.5
H16A C16 H16C 109.5
H16B C16 H16C 109.5
C14 C17 H17A 109.5
C14 C17 H17B 109.5
C14 C17 H17C 109.5
H17A C17 H17B 109.5
H17A C17 H17C 109.5
H17B C17 H17C 109.5
P C18 Fe 127.0(2)
C19 C18 Fe 69.6(2)
C19 C18 P 124.1(4)
C22 C18 Fe 69.2(2)
C22 C18 P 128.6(3)
C22 C18 C19 107.3(4)
Fe C19 H19 126.2
C18 C19 Fe 69.0(3)
C18 C19 H19 125.8
C20 C19 Fe 70.5(3)
C20 C19 C18 108.3(4)
C20 C19 H19 125.8
Fe C20 H20 127.4
C19 C20 Fe 69.0(3)
C19 C20 H20 125.8
C19 C20 C21 108.4(4)
C21 C20 Fe 69.4(3)
C21 C20 H20 125.8
Fe C21 H21 126.9
C20 C21 Fe 70.0(3)
C20 C21 H21 126.1
C20 C21 C22 107.9(4)
C22 C21 Fe 68.6(2)
C22 C21 H21 126.1
Fe C22 H22 125.8
C18 C22 Fe 69.4(2)
C18 C22 H22 125.9
C21 C22 Fe 70.4(3)
C21 C22 C18 108.1(4)
C21 C22 H22 125.9
Fe C23 H23 126.1
C24 C23 Fe 69.5(3)
C24 C23 H23 125.9
C27 C23 Fe 70.1(3)
C27 C23 H23 125.9
C27 C23 C24 108.2(5)
Fe C24 H24 126.0
C23 C24 Fe 69.8(3)
C23 C24 H24 126.3
C25 C24 Fe 69.4(3)
C25 C24 C23 107.3(5)
C25 C24 H24 126.3
Fe C25 H25 125.6
C24 C25 Fe 69.8(3)
C24 C25 H25 125.9
C26 C25 Fe 70.2(3)
C26 C25 C24 108.1(5)
C26 C25 H25 125.9
Fe C26 H26 126.3
C25 C26 Fe 69.3(3)
C25 C26 H26 126.0
C27 C26 Fe 70.0(3)
C27 C26 C25 108.0(4)
C27 C26 H26 126.0
Fe C27 H27 126.2
C23 C27 Fe 69.7(3)
C23 C27 C26 108.3(5)
C23 C27 H27 125.9
C26 C27 Fe 69.8(3)
C26 C27 H27 125.9
P B HA 109.5
P B HB 109.5
P B HC 109.5
HA B HB 109.5
HA B HC 109.5
HB B HC 109.5

loop_
_geom_bond_atom_site_label_1
_geom_bond_atom_site_label_2
_geom_bond_distance
Fe C18 2.028(4)
Fe C19 2.037(5)
Fe C20 2.057(5)
Fe C21 2.049(5)
Fe C22 2.025(4)
Fe C23 2.050(5)
Fe C24 2.046(4)
Fe C25 2.041(5)
Fe C26 2.053(5)
Fe C27 2.055(5)
P C1 1.818(4)
P C7 1.842(4)
P C18 1.792(4)
P B 1.934(5)
O H 0.8400
O C13 1.436(5)
C1 C2 1.391(6)
C1 C6 1.393(6)
C2 H2 0.9500
C2 C3 1.391(6)
C3 H3 0.9500
C3 C4 1.392(7)
C4 H4 0.9500
C4 C5 1.383(7)
C5 H5 0.9500
C5 C6 1.388(6)
C6 H6 0.9500
C7 C8 1.411(6)
C7 C12 1.407(6)
C8 H8 0.9500
C8 C9 1.386(6)
C9 H9 0.9500
C9 C10 1.383(6)
C10 H10 0.9500
C10 C11 1.385(6)
C11 H11 0.9500
C11 C12 1.402(6)
C12 C13 1.528(6)
C13 H13 1.0000
C13 C14 1.558(6)
C14 C15 1.524(7)
C14 C16 1.541(6)
C14 C17 1.532(6)
C15 H15A 0.9800
C15 H15B 0.9800
C15 H15C 0.9800
C16 H16A 0.9800
C16 H16B 0.9800
C16 H16C 0.9800
C17 H17A 0.9800
C17 H17B 0.9800
C17 H17C 0.9800
C18 C19 1.434(6)
C18 C22 1.433(7)
C19 H19 0.9500
C19 C20 1.417(7)
C20 H20 0.9500
C20 C21 1.422(8)
C21 H21 0.9500
C21 C22 1.430(6)
C22 H22 0.9500
C23 H23 0.9500
C23 C24 1.424(7)
C23 C27 1.408(7)
C24 H24 0.9500
C24 C25 1.422(7)
C25 H25 0.9500
C25 C26 1.415(7)
C26 H26 0.9500
C26 C27 1.414(7)
C27 H27 0.9500
B HA 0.9800
B HB 0.9800
B HC 0.9800

loop_
_geom_torsion_atom_site_label_1
_geom_torsion_atom_site_label_2
_geom_torsion_atom_site_label_3
_geom_torsion_atom_site_label_4
_geom_torsion
Fe C18 C19 C20 59.8(3)
Fe C18 C22 C21 -60.0(3)
Fe C19 C20 C21 58.4(3)
Fe C20 C21 C22 58.3(3)
Fe C21 C22 C18 59.4(3)
Fe C23 C24 C25 -59.5(3)
Fe C23 C27 C26 59.4(3)
Fe C24 C25 C26 -60.1(3)
Fe C25 C26 C27 -59.5(3)
Fe C26 C27 C23 -59.3(3)
P C1 C2 C3 -179.5(3)
P C1 C6 C5 178.7(4)
P C7 C8 C9 -173.2(3)
P C7 C12 C11 171.3(3)
P C7 C12 C13 -4.8(6)
P C18 C19 Fe 121.6(3)
P C18 C19 C20 -178.6(3)
P C18 C22 Fe -121.3(4)
P C18 C22 C21 178.7(3)
O C13 C14 C15 174.3(3)
O C13 C14 C16 -68.3(4)
O C13 C14 C17 51.6(5)
C1 P C7 C8 -114.8(3)
C1 P C7 C12 71.0(4)
C1 P C18 Fe -54.1(3)
C1 P C18 C19 -143.2(4)
C1 P C18 C22 37.7(4)
C1 C2 C3 C4 1.2(7)
C2 C1 C6 C5 0.4(7)
C2 C3 C4 C5 -0.5(7)
C3 C4 C5 C6 -0.3(7)
C4 C5 C6 C1 0.3(7)
C6 C1 C2 C3 -1.1(6)
C7 P C1 C2 47.1(4)
C7 P C1 C6 -131.3(4)
C7 P C18 Fe -166.6(3)
C7 P C18 C19 104.3(4)
C7 P C18 C22 -74.8(4)
C7 C8 C9 C10 0.4(7)
C7 C12 C13 O 108.0(4)
C7 C12 C13 C14 -127.6(4)
C8 C7 C12 C11 -2.8(6)
C8 C7 C12 C13 -178.9(4)
C8 C9 C10 C11 -0.2(7)
C9 C10 C11 C12 -1.7(7)
C10 C11 C12 C7 3.1(7)
C10 C11 C12 C13 179.3(4)
C11 C12 C13 O -68.0(5)
C11 C12 C13 C14 56.4(6)
C12 C7 C8 C9 1.1(6)
C12 C13 C14 C15 49.3(5)
C12 C13 C14 C16 166.7(4)
C12 C13 C14 C17 -73.4(5)
C18 P C1 C2 -64.4(4)
C18 P C1 C6 117.2(4)
C18 P C7 C8 -2.1(4)
C18 P C7 C12 -176.3(3)
C18 C19 C20 Fe -58.9(3)
C18 C19 C20 C21 -0.5(5)
C19 C18 C22 Fe 59.5(3)
C19 C18 C22 C21 -0.5(5)
C19 C20 C21 Fe -58.1(3)
C19 C20 C21 C22 0.2(5)
C20 C21 C22 Fe -59.2(3)
C20 C21 C22 C18 0.2(5)
C22 C18 C19 Fe -59.2(3)
C22 C18 C19 C20 0.6(5)
C23 C24 C25 Fe 59.8(3)
C23 C24 C25 C26 -0.3(5)
C24 C23 C27 Fe -59.2(3)
C24 C23 C27 C26 0.1(5)
C24 C25 C26 Fe 59.8(3)
C24 C25 C26 C27 0.4(5)
C25 C26 C27 Fe 59.0(3)
C25 C26 C27 C23 -0.3(5)
C27 C23 C24 Fe 59.6(3)
C27 C23 C24 C25 0.1(5)
B P C1 C2 173.0(4)
B P C1 C6 -5.4(5)
B P C7 C8 117.9(4)
B P C7 C12 -56.3(4)
B P C18 Fe 71.6(3)
B P C18 C19 -17.5(4)
B P C18 C22 163.4(4)
